data_1515514
loop_
_publ_author_name
'Serpell, Christopher J.'
'Cookson, James'
'Thompson, Amber L.'
'Beer, Paul D.'

_publ_section_title
;
 A dual-functional tetrakis-imidazolium macrocycle for supramolecular
 assembly
;
_journal_issue 3
_journal_name_full 'Chemical Science'
_journal_page_first 494
_journal_paper_doi 10.1039/c0sc00511h
_journal_volume 2
_journal_year 2011
_chemical_formula_moiety 'C40 H36 N8, 2(C3 H7 N O), F6 P, Au Cl2, 2(Cl)'
_chemical_formula_sum 'C46 H50 Au Cl4 F6 N10 O2 P'
_chemical_formula_weight 1258.71
_space_group_IT_number 15
_symmetry_cell_setting monoclinic
_symmetry_space_group_name_Hall '-C 2yc'
_symmetry_space_group_name_H-M 'C 1 2/c 1'
_atom_sites_solution_hydrogens geom
_atom_sites_solution_primary direct
_audit_creation_date 08-12-15
_audit_creation_method CRYSTALS_ver_12.86
_cell_angle_alpha 90
_cell_angle_beta 106.8314(8)
_cell_angle_gamma 90
_cell_formula_units_Z 4
_cell_length_a 34.1635(6)
_cell_length_b 12.0970(2)
_cell_length_c 12.7837(2)
_cell_measurement_reflns_used 5998
_cell_measurement_temperature 150
_cell_measurement_theta_max 27
_cell_measurement_theta_min 5
_cell_volume 5056.87(15)
_computing_cell_refinement 'DENZO/SCALEPACK (Otwinowski & Minor, 1997)'
_computing_data_collection 'COLLECT (Nonius, 1997-2001).'
_computing_data_reduction 'DENZO/SCALEPACK (Otwinowski & Minor, 1997)'
_computing_molecular_graphics 'CAMERON (Watkin et al., 1996)'
_computing_publication_material 'CRYSTALS (Betteridge et al., 2003)'
_computing_structure_refinement 'CRYSTALS (Betteridge et al., 2003)'
_computing_structure_solution 'SIR92 (Altomare et al., 1994)'
_diffrn_ambient_temperature 150
_diffrn_measured_fraction_theta_full 0.993
_diffrn_measured_fraction_theta_max 0.991
_diffrn_measurement_device 'Nonius KappaCCD'
_diffrn_measurement_device_type Area
_diffrn_measurement_method \w
_diffrn_radiation_monochromator graphite
_diffrn_radiation_type 'Mo K\a'
_diffrn_radiation_wavelength 0.71073
_diffrn_reflns_av_R_equivalents 0.053
_diffrn_reflns_limit_h_max 44
_diffrn_reflns_limit_h_min -43
_diffrn_reflns_limit_k_max 15
_diffrn_reflns_limit_k_min -15
_diffrn_reflns_limit_l_max 16
_diffrn_reflns_limit_l_min -16
_diffrn_reflns_number 62641
_diffrn_reflns_theta_full 26.906
_diffrn_reflns_theta_max 27.455
_diffrn_reflns_theta_min 5.134
_diffrn_standards_number 0
_exptl_absorpt_coefficient_mu 3.224
_exptl_absorpt_correction_T_max 0.94
_exptl_absorpt_correction_T_min 0.79
_exptl_absorpt_correction_type multi-scan
_exptl_absorpt_process_details 'DENZO/SCALEPACK (Otwinowski & Minor, 1997)'
_exptl_crystal_colour clear_pale_colourless
_exptl_crystal_density_diffrn 1.653
_exptl_crystal_density_meas ?
_exptl_crystal_density_method 'not measured'
_exptl_crystal_description plate
_exptl_crystal_F_000 2512
_exptl_crystal_size_max 0.12
_exptl_crystal_size_mid 0.12
_exptl_crystal_size_min 0.02
_refine_diff_density_max 1.71
_refine_diff_density_min -0.87
_refine_ls_extinction_method None
_refine_ls_goodness_of_fit_ref 0.9639
_refine_ls_hydrogen_treatment constr
_refine_ls_matrix_type full
_refine_ls_number_parameters 319
_refine_ls_number_reflns 5737
_refine_ls_number_restraints 0
_refine_ls_R_factor_all 0.0508
_refine_ls_R_factor_gt 0.0378
_refine_ls_shift/su_max 0.001336
_refine_ls_structure_factor_coef Fsqd
_refine_ls_weighting_details
;
Method= Modified Sheldrick
w=1/[\s^2^(F^2^) + ( 0.04P)^2^ +20.02P]
,where P=(max(Fo^2^,0) + 2Fc^2^)/3
;
_refine_ls_weighting_scheme calc
_refine_ls_wR_factor_all 0.0914
_refine_ls_wR_factor_gt 0.0857
_refine_ls_wR_factor_ref 0.0914
_reflns_limit_h_max 42
_reflns_limit_h_min -44
_reflns_limit_k_max 15
_reflns_limit_k_min 0
_reflns_limit_l_max 16
_reflns_limit_l_min 0
_reflns_number_gt 4648
_reflns_number_total 5738
_reflns_threshold_expression I>2.0\s(I)
_oxford_diffrn_Wilson_B_factor 3.50
_oxford_diffrn_Wilson_scale 67.29
_oxford_refine_ls_r_factor_ref 0.0508
_oxford_refine_ls_scale 0.12664(4)
_oxford_reflns_number_all 5737
_oxford_reflns_threshold_expression_ref I>-3.0\s(I)
_oxford_structure_analysis_title 004CJS08
_cod_data_source_file c0sc00511h.txt
_cod_data_source_block 1.AuCl2.2Cl.PF6
_cod_depositor_comments
;
The following automatic conversions were performed:

'_symmetry_cell_setting' value 'Monoclinic' changed to 'monoclinic'
according to
/usr/data/users/saulius/automatic-downloads/retrospective/RSC/lib/dictionaries/cif_core.dic
dictionary named 'cif_core.dic' version 2.4.2 from 2011-04-26.

Automatic conversion script
Id: cif_fix_values 2281 2013-09-26 08:29:07Z andrius 

The following automatic conversions were performed:

'_exptl_crystal_density_meas' value 'not measured' was changed to '?'
- the value is perceived as not measured.

Automatic conversion script
Id: cif_fix_values 3008 2015-01-20 13:52:24Z robertas 
;
_cod_original_sg_symbol_H-M 'C 1 2/c 1 '
_cod_original_formula_sum 'C46 H50 Au1 Cl4 F6 N10 O2 P1'
_cod_database_code 1515514

loop_
_symmetry_equiv_pos_as_xyz
x,y,z
-x,-y,-z
x+1/2,y+1/2,z
-x+1/2,-y+1/2,-z
-x,y,-z+1/2
x,-y,z+1/2
-x+1/2,y+1/2,-z+1/2
x+1/2,-y+1/2,z+1/2

loop_
_atom_site_label
_atom_site_type_symbol
_atom_site_fract_x
_atom_site_fract_y
_atom_site_fract_z
_atom_site_U_iso_or_equiv
_atom_site_occupancy
_atom_site_adp_type
_atom_site_refinement_flags_posn
_atom_site_refinement_flags_adp
Au1 Au 0.7500 0.2500 0.5000 0.0488 1.0000 Uani S .
Cl2 Cl 0.70014(3) 0.29345(13) 0.57822(10) 0.0686 1.0000 Uani . .
Cl3 Cl 0.66712(2) 0.70366(6) 0.55630(6) 0.0291 1.0000 Uani . .
P4 P 0.5000 -0.00744(11) 0.2500 0.0353 1.0000 Uani S T
F5 F 0.5000 -0.1392(3) 0.2500 0.0632 1.0000 Uani S T
F6 F 0.45185(6) -0.0090(2) 0.23701(19) 0.0554 1.0000 Uani . .
F7 F 0.50877(7) -0.0080(3) 0.37883(18) 0.0649 1.0000 Uani . .
F8 F 0.5000 0.1230(3) 0.2500 0.0900 1.0000 Uani S T
O9 O 0.42111(10) 0.3069(3) 0.2237(2) 0.0636 1.0000 Uani . .
C10 C 0.42533(17) 0.2869(5) 0.3235(5) 0.0720 1.0000 Uani . .
N11 N 0.45158(12) 0.3372(4) 0.4024(4) 0.0680 1.0000 Uani . .
C12 C 0.47744(14) 0.4222(4) 0.3716(4) 0.0660 1.0000 Uani . .
C13 C 0.45285(17) 0.3231(6) 0.5164(4) 0.0799 1.0000 Uani . .
N14 N 0.62617(7) 0.0355(2) 0.4443(2) 0.0270 1.0000 Uani . .
C15 C 0.62284(10) -0.0353(3) 0.5269(3) 0.0324 1.0000 Uani . .
C16 C 0.59584(10) 0.0118(3) 0.5723(3) 0.0329 1.0000 Uani . .
N17 N 0.58297(7) 0.1093(2) 0.5181(2) 0.0282 1.0000 Uani . .
C18 C 0.60138(9) 0.1221(3) 0.4408(3) 0.0298 1.0000 Uani . .
C19 C 0.55454(9) 0.1913(3) 0.5421(3) 0.0319 1.0000 Uani . .
C20 C 0.57822(9) 0.2863(3) 0.6085(3) 0.0297 1.0000 Uani . .
C21 C 0.59419(9) 0.3695(3) 0.5568(3) 0.0312 1.0000 Uani . .
C22 C 0.61862(10) 0.4520(3) 0.6178(3) 0.0326 1.0000 Uani . .
C23 C 0.62729(9) 0.4534(3) 0.7312(3) 0.0297 1.0000 Uani . .
C24 C 0.65596(9) 0.5409(3) 0.7972(3) 0.0321 1.0000 Uani . .
N25 N 0.69904(7) 0.5077(2) 0.8160(2) 0.0294 1.0000 Uani . .
C26 C 0.72265(9) 0.5384(3) 0.7555(3) 0.0304 1.0000 Uani . .
N27 N 0.75827(8) 0.4842(2) 0.7904(2) 0.0290 1.0000 Uani . .
C28 C 0.75673(10) 0.4152(3) 0.8761(3) 0.0337 1.0000 Uani . .
C29 C 0.71958(10) 0.4299(3) 0.8921(3) 0.0345 1.0000 Uani . .
C30 C 0.78989(9) 0.4843(3) 0.7372(2) 0.0288 1.0000 Uani . .
C31 C 0.80265(9) 0.5818(3) 0.6996(3) 0.0314 1.0000 Uani . .
C32 C 0.83131(9) 0.5766(3) 0.6409(3) 0.0303 1.0000 Uani . .
C33 C 0.84628(8) 0.4741(3) 0.6216(2) 0.0272 1.0000 Uani . .
C34 C 0.83452(10) 0.3776(3) 0.6629(3) 0.0314 1.0000 Uani . .
C35 C 0.80621(10) 0.3831(3) 0.7209(3) 0.0316 1.0000 Uani . .
C36 C 0.61052(9) 0.3730(3) 0.7820(3) 0.0332 1.0000 Uani . .
C37 C 0.58618(10) 0.2897(3) 0.7211(3) 0.0333 1.0000 Uani . .
H101 H 0.4084 0.2343 0.3410 0.1055 1.0000 Uiso R .
H122 H 0.5063 0.4057 0.4010 0.1060 1.0000 Uiso R .
H121 H 0.4696 0.4226 0.2910 0.1060 1.0000 Uiso R .
H123 H 0.4703 0.4954 0.3954 0.1060 1.0000 Uiso R .
H132 H 0.4782 0.3475 0.5654 0.1170 1.0000 Uiso R .
H131 H 0.4511 0.2439 0.5260 0.1171 1.0000 Uiso R .
H133 H 0.4302 0.3564 0.5344 0.1171 1.0000 Uiso R .
H151 H 0.6369 -0.0999 0.5474 0.0379 1.0000 Uiso R .
H161 H 0.5876 -0.0148 0.6313 0.0368 1.0000 Uiso R .
H181 H 0.5976 0.1835 0.3925 0.0348 1.0000 Uiso R .
H192 H 0.5370 0.1570 0.5794 0.0380 1.0000 Uiso R .
H191 H 0.5376 0.2211 0.4723 0.0376 1.0000 Uiso R .
H211 H 0.5884 0.3674 0.4809 0.0381 1.0000 Uiso R .
H221 H 0.6299 0.5070 0.5851 0.0356 1.0000 Uiso R .
H241 H 0.6517 0.6101 0.7550 0.0400 1.0000 Uiso R .
H242 H 0.6505 0.5548 0.8668 0.0403 1.0000 Uiso R .
H261 H 0.7154 0.5907 0.6971 0.0372 1.0000 Uiso R .
H281 H 0.7775 0.3705 0.9144 0.0400 1.0000 Uiso R .
H291 H 0.7098 0.3962 0.9449 0.0420 1.0000 Uiso R .
H311 H 0.7921 0.6525 0.7136 0.0379 1.0000 Uiso R .
H321 H 0.8406 0.6434 0.6157 0.0369 1.0000 Uiso R .
H341 H 0.8460 0.3080 0.6519 0.0367 1.0000 Uiso R .
H351 H 0.7971 0.3168 0.7459 0.0377 1.0000 Uiso R .
H361 H 0.6160 0.3714 0.8578 0.0390 1.0000 Uiso R .
H371 H 0.5757 0.2360 0.7595 0.0402 1.0000 Uiso R .

loop_
_atom_site_aniso_label
_atom_site_aniso_U_11
_atom_site_aniso_U_22
_atom_site_aniso_U_33
_atom_site_aniso_U_23
_atom_site_aniso_U_13
_atom_site_aniso_U_12
Au1 0.04069(12) 0.06115(16) 0.04144(12) -0.00315(10) 0.00697(8) 0.00655(10)
Cl2 0.0491(6) 0.0979(9) 0.0605(7) -0.0195(6) 0.0183(5) 0.0041(6)
Cl3 0.0328(4) 0.0254(3) 0.0292(3) 0.0008(3) 0.0091(3) 0.0006(3)
P4 0.0298(6) 0.0442(7) 0.0341(6) 0.0000 0.0127(5) 0.0000
F5 0.062(2) 0.0439(19) 0.088(3) 0.0000 0.0273(19) 0.0000
F6 0.0313(10) 0.0871(18) 0.0500(13) 0.0062(12) 0.0155(9) 0.0088(11)
F7 0.0495(13) 0.114(2) 0.0337(12) -0.0113(13) 0.0158(10) -0.0211(14)
F8 0.127(4) 0.041(2) 0.139(4) 0.0000 0.096(3) 0.0000
O9 0.0646(19) 0.067(2) 0.0486(17) -0.0231(15) -0.0009(14) 0.0220(16)
C10 0.067(3) 0.062(3) 0.082(4) -0.021(3) 0.014(3) 0.012(3)
N11 0.055(2) 0.075(3) 0.074(3) -0.010(2) 0.018(2) 0.009(2)
C12 0.045(2) 0.080(3) 0.075(3) -0.014(3) 0.021(2) -0.016(2)
C13 0.072(3) 0.106(5) 0.064(3) 0.011(3) 0.023(3) 0.010(3)
N14 0.0256(12) 0.0269(13) 0.0286(13) 0.0028(10) 0.0082(10) 0.0004(10)
C15 0.0340(16) 0.0308(17) 0.0339(16) 0.0078(13) 0.0122(13) 0.0028(13)
C16 0.0355(16) 0.0319(17) 0.0341(17) 0.0069(13) 0.0148(13) 0.0032(13)
N17 0.0257(12) 0.0259(13) 0.0335(13) 0.0005(11) 0.0095(10) 0.0003(10)
C18 0.0273(14) 0.0268(15) 0.0364(16) 0.0037(13) 0.0109(12) 0.0006(12)
C19 0.0230(14) 0.0315(17) 0.0421(17) -0.0012(14) 0.0110(13) 0.0016(12)
C20 0.0223(14) 0.0304(15) 0.0368(16) 0.0018(13) 0.0094(12) 0.0040(12)
C21 0.0320(15) 0.0315(17) 0.0318(16) 0.0015(13) 0.0121(13) 0.0011(13)
C22 0.0313(15) 0.0311(17) 0.0378(17) 0.0026(14) 0.0138(13) -0.0008(13)
C23 0.0223(13) 0.0307(16) 0.0360(16) 0.0008(13) 0.0083(12) 0.0043(12)
C24 0.0250(14) 0.0335(17) 0.0388(17) -0.0029(14) 0.0106(13) 0.0022(12)
N25 0.0243(12) 0.0322(14) 0.0316(13) 0.0005(11) 0.0079(10) -0.0002(10)
C26 0.0275(14) 0.0324(17) 0.0314(16) 0.0019(13) 0.0086(12) 0.0013(12)
N27 0.0256(12) 0.0325(14) 0.0297(13) 0.0047(11) 0.0095(10) 0.0006(10)
C28 0.0307(15) 0.0392(18) 0.0312(16) 0.0089(14) 0.0091(13) 0.0035(13)
C29 0.0331(16) 0.0393(19) 0.0317(16) 0.0092(14) 0.0104(13) 0.0018(14)
C30 0.0236(14) 0.0370(17) 0.0253(14) 0.0038(13) 0.0062(11) 0.0019(12)
C31 0.0311(16) 0.0276(16) 0.0368(17) 0.0032(13) 0.0119(13) 0.0026(12)
C32 0.0308(15) 0.0273(16) 0.0351(16) 0.0034(13) 0.0131(13) -0.0002(12)
C33 0.0218(13) 0.0329(16) 0.0270(15) 0.0023(12) 0.0072(11) 0.0001(12)
C34 0.0336(16) 0.0275(16) 0.0350(16) 0.0027(13) 0.0128(13) 0.0005(13)
C35 0.0325(16) 0.0298(16) 0.0344(16) 0.0077(13) 0.0127(13) 0.0005(13)
C36 0.0299(15) 0.0386(18) 0.0307(16) 0.0036(14) 0.0083(12) 0.0016(13)
C37 0.0317(16) 0.0314(16) 0.0387(17) 0.0061(14) 0.0132(13) 0.0000(13)

loop_
_atom_type_symbol
_atom_type_scat_dispersion_real
_atom_type_scat_dispersion_imag
_atom_type_scat_Cromer_Mann_a1
_atom_type_scat_Cromer_Mann_b1
_atom_type_scat_Cromer_Mann_a2
_atom_type_scat_Cromer_Mann_b2
_atom_type_scat_Cromer_Mann_a3
_atom_type_scat_Cromer_Mann_b3
_atom_type_scat_Cromer_Mann_a4
_atom_type_scat_Cromer_Mann_b4
_atom_type_scat_Cromer_Mann_c
_atom_type_scat_source
C 0.0033 0.0016 2.3100 20.8439 1.0200 10.2075 1.5886 0.5687 0.8650 51.6512 0.2156 'International Tables Vol C 4.2.6.8 and 6.1.1.4'
H 0.0000 0.0000 0.4930 10.5109 0.3229 26.1257 0.1402 3.1424 0.0408 57.7998 0.0030 'International Tables Vol C 4.2.6.8 and 6.1.1.4'
N 0.0061 0.0033 12.2126 0.0057 3.1322 9.8933 2.0125 28.9975 1.1663 0.5826 -11.5290 'International Tables Vol C 4.2.6.8 and 6.1.1.4'
Au -2.0133 8.8022 16.8819 0.4611 18.5913 8.6216 25.5582 1.4826 5.8600 36.3956 12.0658 'International Tables Vol C 4.2.6.8 and 6.1.1.4'
Cl 0.1484 0.1585 11.4604 0.0104 7.1964 1.1662 6.2556 18.5194 1.6455 47.7784 -9.5574 'International Tables Vol C 4.2.6.8 and 6.1.1.4'
P 0.1023 0.0942 6.4345 1.9067 4.1791 27.1570 1.7800 0.5260 1.4908 68.1645 1.1149 'International Tables Vol C 4.2.6.8 and 6.1.1.4'
F 0.0171 0.0103 3.5392 10.2825 2.6412 4.2944 1.5170 0.2615 1.0243 26.1476 0.2776 'International Tables Vol C 4.2.6.8 and 6.1.1.4'
O 0.0106 0.0060 3.0485 13.2771 2.2868 5.7011 1.5463 0.3239 0.8670 32.9089 0.2508 'International Tables Vol C 4.2.6.8 and 6.1.1.4'

loop_
_geom_angle_atom_site_label_1
_geom_angle_site_symmetry_1
_geom_angle_atom_site_label_2
_geom_angle_atom_site_label_3
_geom_angle_site_symmetry_3
_geom_angle
_geom_angle_publ_flag
Cl2 4_656 Au1 Cl2 . 179.995 yes
F6 5_655 P4 F7 5_655 89.26(12) yes
F6 5_655 P4 F5 . 89.33(11) yes
F7 5_655 P4 F5 . 89.77(12) yes
F6 5_655 P4 F6 . 178.7(2) yes
F7 5_655 P4 F6 . 90.73(12) yes
F5 . P4 F6 . 89.33(11) yes
F6 5_655 P4 F7 . 90.73(12) yes
F7 5_655 P4 F7 . 179.5(2) yes
F5 . P4 F7 . 89.77(12) yes
F6 . P4 F7 . 89.26(12) yes
F6 5_655 P4 F8 . 90.67(11) yes
F7 5_655 P4 F8 . 90.23(12) yes
F5 . P4 F8 . 179.993 yes
F6 . P4 F8 . 90.67(11) yes
F7 . P4 F8 . 90.23(12) yes
O9 . C10 N11 . 123.2(6) yes
O9 . C10 H101 . 118.5 no
N11 . C10 H101 . 118.2 no
C10 . N11 C12 . 116.9(5) yes
C10 . N11 C13 . 122.7(5) yes
C12 . N11 C13 . 120.0(4) yes
N11 . C12 H122 . 111.8 no
N11 . C12 H121 . 106.1 no
H122 . C12 H121 . 110.2 no
N11 . C12 H123 . 108.7 no
H122 . C12 H123 . 112.3 no
H121 . C12 H123 . 107.4 no
N11 . C13 H132 . 112.2 no
N11 . C13 H131 . 104.9 no
H132 . C13 H131 . 107.3 no
N11 . C13 H133 . 113.6 no
H132 . C13 H133 . 110.8 no
H131 . C13 H133 . 107.6 no
C33 4_656 N14 C15 . 127.3(3) yes
C33 4_656 N14 C18 . 124.0(3) yes
C15 . N14 C18 . 108.5(2) yes
N14 . C15 C16 . 106.4(3) yes
N14 . C15 H151 . 126.3 no
C16 . C15 H151 . 127.2 no
C15 . C16 N17 . 107.7(3) yes
C15 . C16 H161 . 127.2 no
N17 . C16 H161 . 125.0 no
C16 . N17 C18 . 108.9(3) yes
C16 . N17 C19 . 127.1(3) yes
C18 . N17 C19 . 123.9(3) yes
N14 . C18 N17 . 108.4(3) yes
N14 . C18 H181 . 126.7 no
N17 . C18 H181 . 124.9 no
N17 . C19 C20 . 110.4(2) yes
N17 . C19 H192 . 110.7 no
C20 . C19 H192 . 111.0 no
N17 . C19 H191 . 107.9 no
C20 . C19 H191 . 108.1 no
H192 . C19 H191 . 108.6 no
C19 . C20 C21 . 119.9(3) yes
C19 . C20 C37 . 121.1(3) yes
C21 . C20 C37 . 118.9(3) yes
C20 . C21 C22 . 120.4(3) yes
C20 . C21 H211 . 118.5 no
C22 . C21 H211 . 121.1 no
C21 . C22 C23 . 120.4(3) yes
C21 . C22 H221 . 121.6 no
C23 . C22 H221 . 118.0 no
C22 . C23 C24 . 119.6(3) yes
C22 . C23 C36 . 119.2(3) yes
C24 . C23 C36 . 121.2(3) yes
C23 . C24 N25 . 110.7(3) yes
C23 . C24 H241 . 108.6 no
N25 . C24 H241 . 107.7 no
C23 . C24 H242 . 111.2 no
N25 . C24 H242 . 110.1 no
H241 . C24 H242 . 108.4 no
C24 . N25 C26 . 125.2(3) yes
C24 . N25 C29 . 125.2(3) yes
C26 . N25 C29 . 109.3(3) yes
N25 . C26 N27 . 108.4(3) yes
N25 . C26 H261 . 125.4 no
N27 . C26 H261 . 126.2 no
C26 . N27 C28 . 108.6(2) yes
C26 . N27 C30 . 125.3(3) yes
C28 . N27 C30 . 125.4(3) yes
N27 . C28 C29 . 106.9(3) yes
N27 . C28 H281 . 125.2 no
C29 . C28 H281 . 127.9 no
N25 . C29 C28 . 106.8(3) yes
N25 . C29 H291 . 126.1 no
C28 . C29 H291 . 127.1 no
N27 . C30 C31 . 121.3(3) yes
N27 . C30 C35 . 117.6(3) yes
C31 . C30 C35 . 121.1(3) yes
C30 . C31 C32 . 119.1(3) yes
C30 . C31 H311 . 121.1 no
C32 . C31 H311 . 119.8 no
C31 . C32 C33 . 119.1(3) yes
C31 . C32 H321 . 119.6 no
C33 . C32 H321 . 121.2 no
N14 4_656 C33 C32 . 120.9(3) yes
N14 4_656 C33 C34 . 117.7(3) yes
C32 . C33 C34 . 121.4(3) yes
C33 . C34 C35 . 119.2(3) yes
C33 . C34 H341 . 120.6 no
C35 . C34 H341 . 120.2 no
C30 . C35 C34 . 119.9(3) yes
C30 . C35 H351 . 120.7 no
C34 . C35 H351 . 119.3 no
C23 . C36 C37 . 120.6(3) yes
C23 . C36 H361 . 121.2 no
C37 . C36 H361 . 118.2 no
C36 . C37 C20 . 120.5(3) yes
C36 . C37 H371 . 117.6 no
C20 . C37 H371 . 121.9 no

loop_
_geom_bond_atom_site_label_1
_geom_bond_atom_site_label_2
_geom_bond_site_symmetry_2
_geom_bond_distance
_geom_bond_publ_flag
Au1 Cl2 4_656 2.2723(11) yes
Au1 Cl2 . 2.2723(11) yes
P4 F6 5_655 1.605(2) yes
P4 F7 5_655 1.586(2) yes
P4 F5 . 1.594(4) yes
P4 F6 . 1.605(2) yes
P4 F7 . 1.586(2) yes
P4 F8 . 1.578(4) yes
O9 C10 . 1.265(7) yes
C10 N11 . 1.292(7) yes
C10 H101 . 0.930 no
N11 C12 . 1.481(6) yes
N11 C13 . 1.456(6) yes
C12 H122 . 0.968 no
C12 H121 . 0.986 no
C12 H123 . 0.990 no
C13 H132 . 0.957 no
C13 H131 . 0.969 no
C13 H133 . 0.958 no
N14 C33 4_656 1.438(4) yes
N14 C15 . 1.390(4) yes
N14 C18 . 1.339(4) yes
C15 C16 . 1.350(4) yes
C15 H151 . 0.915 no
C16 N17 . 1.374(4) yes
C16 H161 . 0.936 no
N17 C18 . 1.325(4) yes
N17 C19 . 1.481(4) yes
C18 H181 . 0.950 no
C19 C20 . 1.515(5) yes
C19 H192 . 0.962 no
C19 H191 . 0.981 no
C20 C21 . 1.399(4) yes
C20 C37 . 1.386(5) yes
C21 C22 . 1.387(5) yes
C21 H211 . 0.932 no
C22 C23 . 1.394(4) yes
C22 H221 . 0.927 no
C23 C24 . 1.520(4) yes
C23 C36 . 1.382(4) yes
C24 N25 . 1.476(4) yes
C24 H241 . 0.984 no
C24 H242 . 0.976 no
N25 C26 . 1.323(4) yes
N25 C29 . 1.389(4) yes
C26 N27 . 1.340(4) yes
C26 H261 . 0.955 no
N27 C28 . 1.391(4) yes
N27 C30 . 1.433(4) yes
C28 C29 . 1.355(4) yes
C28 H281 . 0.915 no
C29 H291 . 0.930 no
C30 C31 . 1.391(4) yes
C30 C35 . 1.386(5) yes
C31 C32 . 1.397(4) yes
C31 H311 . 0.965 no
C32 C33 . 1.389(4) yes
C32 H321 . 0.958 no
C33 C34 . 1.388(4) yes
C34 C35 . 1.380(4) yes
C34 H341 . 0.957 no
C35 H351 . 0.950 no
C36 C37 . 1.392(5) yes
C36 H361 . 0.932 no
C37 H371 . 0.945 no

loop_
_geom_hbond_atom_site_label_D
_geom_hbond_atom_site_label_H
_geom_hbond_atom_site_label_A
_geom_hbond_site_symmetry_A
_geom_hbond_angle_DHA
_geom_hbond_distance_DH
_geom_hbond_distance_HA
_geom_hbond_distance_DA
_geom_hbond_publ_flag
C18 H181 O9 5_655 170 0.95 2.07 3.013(5) yes
